data_2016548
loop_
_publ_author_name
'Vega, Andr\'es'
'Donoso-Tauda, Oscar'
'Iba\~nez, Andres'
'Escobar, Carlos A.'

_publ_section_title
;
 Five bicyclo[3.3.0]octa-2,6-dienes
;
_journal_coeditor_code GG3136
_journal_issue 4
_journal_name_full 'Acta Crystallographica Section C'
_journal_page_first o199
_journal_page_last o204
_journal_paper_doi 10.1107/S0108270108004290
_journal_volume 64
_journal_year 2008
_chemical_formula_iupac 'C16 H18 O10'
_chemical_formula_moiety 'C16 H18 O10'
_chemical_formula_sum 'C16 H18 O10'
_chemical_formula_weight 370.30
_chemical_melting_point '109.9-110.6 (literature: 101-103)'
_chemical_name_systematic
;
tetramethyl
<i>cis</i>,<i>cis</i>-3,7-dihydroxybicyclo[3.3.0]octa-2,6-diene-
2,4-<i>exo</i>,6,8-<i>exo</i>-tetracarboxylate
;
_space_group_IT_number 14
_symmetry_cell_setting monoclinic
_symmetry_space_group_name_Hall '-P 2yn'
_symmetry_space_group_name_H-M 'P 1 21/n 1'
_atom_sites_solution_hydrogens geom
_atom_sites_solution_primary direct
_atom_sites_solution_secondary difmap
_audit_creation_method SHELXL-97
_cell_angle_alpha 90.00
_cell_angle_beta 114.896(2)
_cell_angle_gamma 90.00
_cell_formula_units_Z 4
_cell_length_a 12.1198(18)
_cell_length_b 12.5461(19)
_cell_length_c 12.4089(19)
_cell_measurement_reflns_used 4350
_cell_measurement_temperature 150(2)
_cell_measurement_theta_max 24.591
_cell_measurement_theta_min 2.431
_cell_volume 1711.5(4)
_computing_cell_refinement 'SAINT-NT (Bruker, 1999)'
_computing_data_collection 'SMART-NT (Bruker, 2001)'
_computing_data_reduction 'SAINT-NT (Bruker, 1999)'
_computing_molecular_graphics 'SHELXTL-NT (Bruker, 1999)'
_computing_publication_material 'SHELXTL-NT (Bruker, 1999)'
_computing_structure_refinement 'SHELXTL-NT (Bruker, 1999)'
_computing_structure_solution 'SHELXTL-NT (Bruker, 1999)'
_diffrn_ambient_temperature 150(2)
_diffrn_measured_fraction_theta_full 1.000
_diffrn_measured_fraction_theta_max 1.000
_diffrn_measurement_device_type 'Siemens SMART CCD area-detector'
_diffrn_measurement_method '\f and \w scans'
_diffrn_radiation_monochromator graphite
_diffrn_radiation_source 'fine-focus sealed tube'
_diffrn_radiation_type MoK\a
_diffrn_radiation_wavelength 0.71073
_diffrn_reflns_av_R_equivalents 0.0275
_diffrn_reflns_av_sigmaI/netI 0.0228
_diffrn_reflns_limit_h_max 14
_diffrn_reflns_limit_h_min -14
_diffrn_reflns_limit_k_max 14
_diffrn_reflns_limit_k_min -14
_diffrn_reflns_limit_l_max 14
_diffrn_reflns_limit_l_min -14
_diffrn_reflns_number 11440
_diffrn_reflns_theta_full 25.04
_diffrn_reflns_theta_max 25.04
_diffrn_reflns_theta_min 1.97
_diffrn_standards_decay_% 0
_exptl_absorpt_coefficient_mu 0.122
_exptl_absorpt_correction_T_max 0.9844
_exptl_absorpt_correction_T_min 0.9350
_exptl_absorpt_correction_type refdelf
_exptl_absorpt_process_details '(SADABS; Bruker, 1999)'
_exptl_crystal_colour colorless
_exptl_crystal_density_diffrn 1.437
_exptl_crystal_density_method 'not measured'
_exptl_crystal_description Polyhedron
_exptl_crystal_F_000 776
_exptl_crystal_size_max 0.55
_exptl_crystal_size_mid 0.21
_exptl_crystal_size_min 0.13
_refine_diff_density_max 0.286
_refine_diff_density_min -0.174
_refine_ls_extinction_method none
_refine_ls_goodness_of_fit_ref 1.038
_refine_ls_hydrogen_treatment mixed
_refine_ls_matrix_type full
_refine_ls_number_parameters 247
_refine_ls_number_reflns 3025
_refine_ls_number_restraints 0
_refine_ls_restrained_S_all 1.038
_refine_ls_R_factor_all 0.0459
_refine_ls_R_factor_gt 0.0381
_refine_ls_shift/su_max 0.000
_refine_ls_shift/su_mean 0.000
_refine_ls_structure_factor_coef Fsqd
_refine_ls_weighting_details 'w=1/[\s^2^(Fo^2^)+(0.0542P)^2^+0.4889P] where P=(Fo^2^+2Fc^2^)/3'
_refine_ls_weighting_scheme calc
_refine_ls_wR_factor_gt 0.0967
_refine_ls_wR_factor_ref 0.1035
_reflns_number_gt 2583
_reflns_number_total 3025
_reflns_threshold_expression I>2\s(I)
_cod_data_source_file gg3136.cif
_cod_data_source_block I
_cod_depositor_comments
;
The following automatic conversions were performed:
'_symmetry_cell_setting' value 'Monoclinic' changed to 'monoclinic'
according to '/home/saulius/struct/CIF-dictionaries/cif_core.dic'
dictionary named 'cif_core.dic' version 2.4.1 from
2010-06-29.

'_geom_torsion_publ_flag' value 'Y' changed to 'y' according
to '/home/saulius/struct/CIF-dictionaries/cif_core.dic' dictionary named
'cif_core.dic' version 2.4.1 from 2010-06-29 (12 times).

Automatic conversion script
Id: cif_fix_enum 1527 2010-12-29 10:47:43Z saulius 

The following automatic conversions were performed:

'_symmetry_cell_setting' value 'Monoclinic' changed to 'monoclinic'
according to /home/saulius/struct/CIF-dictionaries/cif_core.dic
dictionary named 'cif_core.dic' version 2.4.1 from
2010-06-29.

'_geom_torsion_publ_flag' value 'Y' changed to 'y'
according to /home/saulius/struct/CIF-dictionaries/cif_core.dic
dictionary named 'cif_core.dic' version 2.4.1 from 2010-06-29 (12
times).

Automatic conversion script
Id: cif_fix_values 1715 2011-07-08 13:25:40Z adriana 
;
_cod_original_sg_symbol_H-M 'P 21/n'
_cod_database_code 2016548
_cod_database_fobs_code 2016548

loop_
_symmetry_equiv_pos_as_xyz
'x, y, z'
'-x+1/2, y+1/2, -z+1/2'
'-x, -y, -z'
'x-1/2, -y-1/2, z-1/2'

loop_
_atom_site_type_symbol
_atom_site_label
_atom_site_fract_x
_atom_site_fract_y
_atom_site_fract_z
_atom_site_U_iso_or_equiv
_atom_site_adp_type
_atom_site_calc_flag
_atom_site_refinement_flags
_atom_site_occupancy
O O1 0.08396(12) 0.67107(10) -0.15219(10) 0.0353(3) Uani d . 1
H H1 0.021(2) 0.628(2) -0.166(2) 0.066(7) Uiso d . 1
C C3 0.10211(14) 0.72085(13) -0.05023(14) 0.0271(4) Uani d . 1
C C2 0.03770(14) 0.70816(12) 0.01409(14) 0.0257(4) Uani d . 1
C C11 -0.06461(14) 0.63584(13) -0.02446(14) 0.0282(4) Uani d . 1
O O3 -0.12524(10) 0.63914(9) 0.04394(10) 0.0333(3) Uani d . 1
C C12 -0.23401(17) 0.57417(18) 0.00448(19) 0.0489(5) Uani d . 1
H H12A -0.2954 0.6029 -0.0701 0.073 Uiso calc R 1
H H12B -0.2660 0.5748 0.0650 0.073 Uiso calc R 1
H H12C -0.2142 0.5008 -0.0082 0.073 Uiso calc R 1
O O4 -0.09395(11) 0.57884(10) -0.11209(11) 0.0388(3) Uani d . 1
C C1 0.08088(13) 0.78046(12) 0.12010(13) 0.0239(3) Uani d . 1
H H1A 0.1007 0.7384 0.1944 0.029 Uiso calc R 1
C C8 -0.00569(14) 0.87491(12) 0.11280(14) 0.0243(3) Uani d . 1
H H8 -0.0681 0.8829 0.0291 0.029 Uiso calc R 1
C C17 -0.06830(15) 0.86531(13) 0.19472(15) 0.0283(4) Uani d . 1
O O9 -0.18756(11) 0.88028(12) 0.13618(12) 0.0475(4) Uani d . 1
C C18 -0.2562(2) 0.8716(2) 0.2077(2) 0.0687(7) Uani d . 1
H H18A -0.2369 0.8039 0.2510 0.103 Uiso calc R 1
H H18B -0.3435 0.8743 0.1558 0.103 Uiso calc R 1
H H18C -0.2347 0.9309 0.2644 0.103 Uiso calc R 1
O O10 -0.01788(11) 0.84805(11) 0.29918(11) 0.0410(3) Uani d . 1
C C7 0.07960(14) 0.96797(12) 0.14486(13) 0.0243(3) Uani d . 1
O O2 0.04152(11) 1.06242(9) 0.16719(10) 0.0302(3) Uani d . 1
H H2 0.101(2) 1.1046(17) 0.1811(19) 0.050(6) Uiso d . 1
C C6 0.18732(14) 0.94655(12) 0.14337(13) 0.0253(4) Uani d . 1
C C15 0.27344(14) 1.03093(13) 0.15769(13) 0.0268(4) Uani d . 1
O O7 0.37033(10) 0.99862(9) 0.14229(10) 0.0318(3) Uani d . 1
C C16 0.45486(16) 1.08030(15) 0.14306(17) 0.0400(5) Uani d . 1
H H16A 0.4096 1.1413 0.0957 0.060 Uiso calc R 1
H H16B 0.5085 1.0516 0.1090 0.060 Uiso calc R 1
H H16C 0.5038 1.1033 0.2250 0.060 Uiso calc R 1
O O8 0.25581(10) 1.12375(9) 0.17749(10) 0.0332(3) Uani d . 1
C C5 0.19878(14) 0.83101(12) 0.12000(14) 0.0248(3) Uani d . 1
H H5 0.2724 0.8000 0.1858 0.030 Uiso calc R 1
C C4 0.19947(15) 0.80432(13) -0.00252(14) 0.0277(4) Uani d . 1
H H4 0.1729 0.8688 -0.0546 0.033 Uiso calc R 1
C C13 0.32245(15) 0.76896(13) 0.00656(15) 0.0312(4) Uani d . 1
O O5 0.35769(10) 0.67789(10) 0.06738(11) 0.0368(3) Uani d . 1
C C14 0.47507(17) 0.63754(17) 0.08232(18) 0.0442(5) Uani d . 1
H H14A 0.4806 0.6391 0.0058 0.066 Uiso calc R 1
H H14B 0.4847 0.5641 0.1117 0.066 Uiso calc R 1
H H14C 0.5395 0.6821 0.1396 0.066 Uiso calc R 1
O O6 0.38111(14) 0.81581(11) -0.03460(15) 0.0553(4) Uani d . 1

loop_
_atom_site_aniso_label
_atom_site_aniso_U_11
_atom_site_aniso_U_22
_atom_site_aniso_U_33
_atom_site_aniso_U_12
_atom_site_aniso_U_13
_atom_site_aniso_U_23
O1 0.0374(7) 0.0412(7) 0.0309(7) -0.0030(6) 0.0178(6) -0.0086(5)
C3 0.0293(8) 0.0265(8) 0.0246(8) 0.0037(7) 0.0106(7) 0.0001(7)
C2 0.0261(8) 0.0246(8) 0.0258(8) 0.0014(6) 0.0103(7) 0.0010(6)
C11 0.0261(8) 0.0286(8) 0.0279(9) 0.0013(7) 0.0095(7) 0.0016(7)
O3 0.0278(6) 0.0372(7) 0.0357(7) -0.0074(5) 0.0141(5) -0.0008(5)
C12 0.0317(10) 0.0584(13) 0.0553(13) -0.0152(9) 0.0170(9) -0.0002(10)
O4 0.0369(7) 0.0390(7) 0.0349(7) -0.0060(6) 0.0097(6) -0.0087(6)
C1 0.0246(8) 0.0230(8) 0.0247(8) -0.0006(6) 0.0109(7) 0.0014(6)
C8 0.0244(8) 0.0259(8) 0.0230(8) 0.0005(6) 0.0105(7) 0.0011(6)
C17 0.0303(9) 0.0267(8) 0.0305(9) -0.0003(7) 0.0153(7) -0.0008(7)
O9 0.0307(7) 0.0768(10) 0.0416(8) 0.0106(6) 0.0217(6) 0.0087(7)
C18 0.0403(12) 0.120(2) 0.0616(15) 0.0090(13) 0.0369(11) 0.0088(14)
O10 0.0396(7) 0.0585(9) 0.0292(7) -0.0015(6) 0.0185(6) 0.0032(6)
C7 0.0295(8) 0.0238(8) 0.0200(8) 0.0016(6) 0.0108(7) 0.0017(6)
O2 0.0341(7) 0.0250(6) 0.0341(7) 0.0010(5) 0.0169(5) -0.0020(5)
C6 0.0265(8) 0.0264(8) 0.0225(8) -0.0011(6) 0.0098(7) 0.0003(6)
C15 0.0273(8) 0.0302(9) 0.0215(8) -0.0021(7) 0.0089(7) -0.0004(7)
O7 0.0311(6) 0.0305(6) 0.0385(7) -0.0069(5) 0.0193(5) -0.0038(5)
C16 0.0380(10) 0.0398(11) 0.0487(11) -0.0128(8) 0.0247(9) -0.0047(9)
O8 0.0353(7) 0.0267(7) 0.0372(7) -0.0050(5) 0.0150(6) -0.0067(5)
C5 0.0237(8) 0.0258(8) 0.0261(8) 0.0005(6) 0.0115(7) 0.0005(6)
C4 0.0325(9) 0.0250(8) 0.0296(9) 0.0007(7) 0.0169(7) 0.0018(7)
C13 0.0349(9) 0.0298(9) 0.0347(9) -0.0038(7) 0.0202(8) -0.0039(7)
O5 0.0305(7) 0.0409(7) 0.0444(7) 0.0069(5) 0.0210(6) 0.0067(6)
C14 0.0330(10) 0.0571(13) 0.0479(11) 0.0107(9) 0.0222(9) 0.0005(9)
O6 0.0634(9) 0.0426(8) 0.0884(11) 0.0010(7) 0.0599(9) 0.0089(7)

loop_
_atom_type_symbol
_atom_type_description
_atom_type_scat_dispersion_real
_atom_type_scat_dispersion_imag
_atom_type_scat_source
C C 0.0033 0.0016 'International Tables Vol C Tables 4.2.6.8 and 6.1.1.4'
H H 0.0000 0.0000 'International Tables Vol C Tables 4.2.6.8 and 6.1.1.4'
O O 0.0106 0.0060 'International Tables Vol C Tables 4.2.6.8 and 6.1.1.4'

loop_
_geom_angle_atom_site_label_1
_geom_angle_atom_site_label_2
_geom_angle_atom_site_label_3
_geom_angle
C3 O1 H1 104.8(16)
C2 C3 O1 126.88(15)
C2 C3 C4 113.97(14)
O1 C3 C4 119.07(14)
C3 C2 C11 120.72(14)
C3 C2 C1 112.03(14)
C11 C2 C1 127.16(14)
O4 C11 O3 123.43(15)
O4 C11 C2 123.31(15)
O3 C11 C2 113.24(14)
C11 O3 C12 115.66(14)
O3 C12 H12A 109.5
O3 C12 H12B 109.5
H12A C12 H12B 109.5
O3 C12 H12C 109.5
H12A C12 H12C 109.5
H12B C12 H12C 109.5
C2 C1 C8 115.52(12)
C2 C1 C5 103.07(12)
C8 C1 C5 106.52(12)
C2 C1 H1A 110.5
C8 C1 H1A 110.5
C5 C1 H1A 110.5
C7 C8 C17 111.73(13)
C7 C8 C1 101.81(12)
C17 C8 C1 114.66(12)
C7 C8 H8 109.5
C17 C8 H8 109.5
C1 C8 H8 109.5
O10 C17 O9 123.99(15)
O10 C17 C8 124.89(15)
O9 C17 C8 111.12(14)
C17 O9 C18 115.22(15)
O9 C18 H18A 109.5
O9 C18 H18B 109.5
H18A C18 H18B 109.5
O9 C18 H18C 109.5
H18A C18 H18C 109.5
H18B C18 H18C 109.5
C6 C7 O2 126.96(15)
C6 C7 C8 114.03(14)
O2 C7 C8 118.96(13)
C7 O2 H2 104.6(14)
C7 C6 C15 120.59(15)
C7 C6 C5 111.55(14)
C15 C6 C5 127.79(14)
O8 C15 O7 123.83(15)
O8 C15 C6 122.84(15)
O7 C15 C6 113.27(14)
C15 O7 C16 116.67(13)
O7 C16 H16A 109.5
O7 C16 H16B 109.5
H16A C16 H16B 109.5
O7 C16 H16C 109.5
H16A C16 H16C 109.5
H16B C16 H16C 109.5
C6 C5 C4 115.84(13)
C6 C5 C1 103.49(12)
C4 C5 C1 107.07(12)
C6 C5 H5 110.0
C4 C5 H5 110.0
C1 C5 H5 110.0
C3 C4 C13 114.28(13)
C3 C4 C5 102.03(12)
C13 C4 C5 113.55(13)
C3 C4 H4 108.9
C13 C4 H4 108.9
C5 C4 H4 108.9
O6 C13 O5 123.90(16)
O6 C13 C4 124.80(16)
O5 C13 C4 111.30(13)
C13 O5 C14 115.77(14)
O5 C14 H14A 109.5
O5 C14 H14B 109.5
H14A C14 H14B 109.5
O5 C14 H14C 109.5
H14A C14 H14C 109.5
H14B C14 H14C 109.5

loop_
_geom_bond_atom_site_label_1
_geom_bond_atom_site_label_2
_geom_bond_distance
C1 C2 1.499(2)
C1 C8 1.560(2)
C1 C5 1.564(2)
C2 C3 1.340(2)
C3 C4 1.500(2)
C4 C5 1.560(2)
C5 C6 1.496(2)
C6 C7 1.341(2)
C7 C8 1.498(2)
O1 C3 1.3435(19)
O1 H1 0.89(2)
C2 C11 1.446(2)
C11 O4 1.223(2)
C11 O3 1.337(2)
O3 C12 1.449(2)
C12 H12A 0.9800
C12 H12B 0.9800
C12 H12C 0.9800
C1 H1A 1.0000
C8 C17 1.508(2)
C8 H8 1.0000
C17 O10 1.197(2)
C17 O9 1.330(2)
O9 C18 1.454(2)
C18 H18A 0.9800
C18 H18B 0.9800
C18 H18C 0.9800
C7 O2 1.3422(19)
O2 H2 0.85(2)
C6 C15 1.444(2)
C15 O8 1.227(2)
C15 O7 1.330(2)
O7 C16 1.446(2)
C16 H16A 0.9800
C16 H16B 0.9800
C16 H16C 0.9800
C5 H5 1.0000
C4 C13 1.513(2)
C4 H4 1.0000
C13 O6 1.191(2)
C13 O5 1.336(2)
O5 C14 1.447(2)
C14 H14A 0.9800
C14 H14B 0.9800
C14 H14C 0.9800
O1 O2 6.465(2)

loop_
_geom_hbond_atom_site_label_D
_geom_hbond_atom_site_label_H
_geom_hbond_atom_site_label_A
_geom_hbond_site_symmetry_A
_geom_hbond_distance_DH
_geom_hbond_distance_HA
_geom_hbond_distance_DA
_geom_hbond_angle_DHA
O1 H1 O4 . 0.89(2) 1.89(2) 2.6720(18) 146(2)
O2 H2 O8 . 0.85(2) 1.91(2) 2.6597(17) 146(2)
C8 H8 O8 3_575 1.00 2.62 3.602(2) 169
C4 H4 O2 3_575 1.00 2.53 3.237(2) 128

loop_
_geom_torsion_atom_site_label_1
_geom_torsion_atom_site_label_2
_geom_torsion_atom_site_label_3
_geom_torsion_atom_site_label_4
_geom_torsion
_geom_torsion_publ_flag
C1 C2 C3 C4 -0.85(19) y
C1 C5 C4 C3 -13.02(15) ?
C2 C3 C4 C5 8.92(18) y
C3 C4 C5 C6 -127.85(14) ?
C4 C5 C6 C7 111.08(15) ?
C5 C6 C7 C8 -5.02(19) y
C6 C7 C8 C1 13.33(17) y
C7 C8 C5 C1 163.03(16) ?
C1 C2 C11 O3 1.6(2) y
C1 C2 C11 O4 -179.69(15) y
C3 C2 C11 O3 -174.64(14) y
C3 C2 C11 O4 4.1(2) y
C5 C6 C15 O7 3.1(2) y
C5 C6 C15 O8 -179.52(15) y
C7 C6 C15 O7 -173.64(14) y
C7 C6 C15 O8 3.7(2) y
O1 C3 C2 C11 -0.8(3) ?
C4 C3 C2 C11 175.89(14) ?
O1 C3 C2 C1 -177.57(14) ?
O4 C11 O3 C12 -3.2(2) ?
C2 C11 O3 C12 175.60(14) ?
C3 C2 C1 C8 108.09(15) ?
C11 C2 C1 C8 -68.4(2) ?
C3 C2 C1 C5 -7.65(17) ?
C11 C2 C1 C5 175.87(15) ?
C2 C1 C8 C7 -129.63(13) ?
C2 C1 C8 C17 109.56(15) ?
C5 C1 C8 C17 -136.67(13) ?
C7 C8 C17 O10 -63.6(2) ?
C1 C8 C17 O10 51.6(2) ?
C7 C8 C17 O9 115.38(15) ?
C1 C8 C17 O9 -129.45(15) ?
O10 C17 O9 C18 -1.5(3) ?
C8 C17 O9 C18 179.49(18) ?
C17 C8 C7 C6 136.16(14) ?
C17 C8 C7 O2 -46.24(18) ?
C1 C8 C7 O2 -169.07(13) ?
O2 C7 C6 C15 -5.1(2) ?
C8 C7 C6 C15 172.25(13) ?
O2 C7 C6 C5 177.61(14) ?
O8 C15 O7 C16 -3.4(2) ?
C6 C15 O7 C16 173.86(13) ?
C15 C6 C5 C4 -65.9(2) ?
C7 C6 C5 C1 -5.76(17) ?
C15 C6 C5 C1 177.21(14) ?
C2 C1 C5 C6 135.61(12) ?
C8 C1 C5 C6 13.59(15) ?
C2 C1 C5 C4 12.76(15) ?
C8 C1 C5 C4 -109.27(13) ?
C2 C3 C4 C13 131.89(15) ?
O1 C3 C4 C13 -51.1(2) ?
O1 C3 C4 C5 -174.08(13) ?
C6 C5 C4 C13 108.69(16) ?
C1 C5 C4 C13 -136.49(13) ?
C3 C4 C13 O6 127.25(19) ?
C5 C4 C13 O6 -116.27(19) ?
C3 C4 C13 O5 -52.93(18) ?
C5 C4 C13 O5 63.55(18) ?
O6 C13 O5 C14 0.4(3) ?
C4 C13 O5 C14 -179.39(14) ?
